data_7242158
loop_
_publ_author_name
'Li, Changan'
'Campillo-Alvarado, Gonzalo'
'Swenson, Dale C.'
'MacGillivray, Leonard R.'

_publ_section_title
;
 Photoreactive salt cocrystal: N+--H&#x22EF;N hydrogen bond and cation--\p
 interactions support a cascade-like photodimerization of a 4-stilbazole
;
_journal_issue 5
_journal_name_full CrystEngComm
_journal_page_first 1071
_journal_page_last 1074
_journal_paper_doi 10.1039/D0CE01885F
_journal_volume 23
_journal_year 2021
_chemical_formula_moiety 'C13 H11 N, C13 H12 N, F6 P'
_chemical_formula_sum 'C26 H23 F6 N2 P'
_chemical_formula_weight 508.43
_chemical_name_systematic 'trans-4-stilbazole, 1,3-bis(4'-pyridyl)-2,4-bis(phenyl)cyclobutane hexafluorophosphate'
_space_group_crystal_system triclinic
_space_group_IT_number 2
_space_group_name_Hall '-P 1'
_space_group_name_H-M_alt 'P -1'
_atom_sites_solution_hydrogens mixed
_atom_sites_solution_primary iterative
_audit_creation_date 2020-12-27
_audit_creation_method
;
Olex2 1.2
(compiled 2018.05.29 svn.r3508 for OlexSys, GUI svn.r5506)
;
_audit_update_record
;
2020-12-29 deposited with the CCDC.	2021-01-21 downloaded from the CCDC.
;
_cell_angle_alpha 87.742(10)
_cell_angle_beta 83.324(9)
_cell_angle_gamma 65.023(9)
_cell_formula_units_Z 2
_cell_length_a 9.930(7)
_cell_length_b 11.296(8)
_cell_length_c 11.859(9)
_cell_measurement_reflns_used 1786
_cell_measurement_temperature 150.15
_cell_measurement_theta_max 20.27
_cell_measurement_theta_min 2.308
_cell_volume 1197.6(15)
_computing_molecular_graphics 'Olex2 (Dolomanov et al., 2009)'
_computing_publication_material 'Olex2 (Dolomanov et al., 2009)'
_computing_structure_refinement 'ShelXL (Sheldrick, 2015)'
_computing_structure_solution 'olex2.solve (Bourhis et al., 2015)'
_diffrn_ambient_temperature 150.15
_diffrn_measured_fraction_theta_full 0.995
_diffrn_measured_fraction_theta_max 0.995
_diffrn_measurement_device_type 'Bruker Nonius APEX II Kappa'
_diffrn_radiation_type MoK\a
_diffrn_radiation_wavelength 0.71073
_diffrn_reflns_av_R_equivalents 0.1342
_diffrn_reflns_av_unetI/netI 0.1564
_diffrn_reflns_Laue_measured_fraction_full 0.995
_diffrn_reflns_Laue_measured_fraction_max 0.995
_diffrn_reflns_limit_h_max 11
_diffrn_reflns_limit_h_min -11
_diffrn_reflns_limit_k_max 12
_diffrn_reflns_limit_k_min -12
_diffrn_reflns_limit_l_max 13
_diffrn_reflns_limit_l_min -13
_diffrn_reflns_number 10862
_diffrn_reflns_point_group_measured_fraction_full 0.995
_diffrn_reflns_point_group_measured_fraction_max 0.995
_diffrn_reflns_theta_full 23.499
_diffrn_reflns_theta_max 23.499
_diffrn_reflns_theta_min 1.729
_exptl_absorpt_coefficient_mu 0.179
_exptl_absorpt_correction_T_max 0.7269
_exptl_absorpt_correction_T_min 0.5899
_exptl_absorpt_correction_type multi-scan
_exptl_absorpt_process_details
;
SADABS-2014/5 (Bruker,2014/5) was used for absorption correction.
wR2(int) was 0.0958 before and 0.0805 after correction.
The Ratio of minimum to maximum transmission is 0.8115.
The \l/2 correction factor is 0.00150.
;
_exptl_crystal_colour colourless
_exptl_crystal_colour_primary colourless
_exptl_crystal_density_diffrn 1.410
_exptl_crystal_description irregular
_exptl_crystal_F_000 524
_exptl_crystal_size_max 0.3
_exptl_crystal_size_mid 0.21
_exptl_crystal_size_min 0.19
_refine_diff_density_max 0.660
_refine_diff_density_min -0.359
_refine_diff_density_rms 0.112
_refine_ls_extinction_method none
_refine_ls_goodness_of_fit_ref 0.937
_refine_ls_hydrogen_treatment mixed
_refine_ls_matrix_type full
_refine_ls_number_parameters 320
_refine_ls_number_reflns 3517
_refine_ls_number_restraints 99
_refine_ls_restrained_S_all 0.928
_refine_ls_R_factor_all 0.2288
_refine_ls_R_factor_gt 0.1069
_refine_ls_shift/su_max 0.000
_refine_ls_shift/su_mean 0.000
_refine_ls_structure_factor_coef Fsqd
_refine_ls_weighting_details 'w=1/[\s^2^(Fo^2^)+(0.1556P)^2^] where P=(Fo^2^+2Fc^2^)/3'
_refine_ls_weighting_scheme calc
_refine_ls_wR_factor_gt 0.2422
_refine_ls_wR_factor_ref 0.2896
_reflns_Friedel_coverage 0.000
_reflns_number_gt 1448
_reflns_number_total 3517
_reflns_threshold_expression 'I > 2\s(I)'
_cod_data_source_file d0ce01885f2.cif
_cod_data_source_block mcg1975
_cod_depositor_comments 'Adding full bibliography for 7242157--7242159.cif.'
_cod_database_code 7242158
_shelx_shelxl_version_number 2018/3
_shelx_space_group_comment
;
The symmetry employed for this shelxl refinement is uniquely defined
by the following loop, which should always be used as a source of
symmetry information in preference to the above space-group names.
They are only intended as comments.
;
_shelx_estimated_absorpt_t_max 0.967
_shelx_estimated_absorpt_t_min 0.948
_olex2_refinement_description
;
1. Fixed Uiso
 At 1.2 times of:
  All C(H) groups
2. Rigid body (RIGU) restrains
 F11A, F12A, P2A, F10A, F8A, F9A, F7A
 with sigma for 1-2 distances of 0.004 and sigma for 1-3 distances of 0.004
 H1, N1, H14, C14, H18, C18, H17, C17, C16, C15, H15
 with sigma for 1-2 distances of 0.004 and sigma for 1-3 distances of 0.004
3.a Ternary CH refined with riding coordinates:
 C20(H20), C19(H19)
3.b Aromatic/amide H refined with riding coordinates:
 C26(H26), C25(H25), C1(H1A), C9(H9), C7(H7), C2(H2), C17(H17), C22(H22),
 C4(H4), C6(H6), C24(H24), C5(H5), C23(H23), C13(H13), C10(H10), C15(H15),
 C18(H18), C11(H11), C14(H14), C12(H12)
;
_olex2_submission_special_instructions 'No special instructions were received'

loop_
_space_group_symop_operation_xyz
'x, y, z'
'-x, -y, -z'

loop_
_atom_site_label
_atom_site_type_symbol
_atom_site_fract_x
_atom_site_fract_y
_atom_site_fract_z
_atom_site_U_iso_or_equiv
_atom_site_adp_type
_atom_site_occupancy
_atom_site_site_symmetry_order
_atom_site_calc_flag
_atom_site_refinement_flags_posn
_atom_site_refinement_flags_adp
_atom_site_refinement_flags_occupancy
_atom_site_disorder_assembly
_atom_site_disorder_group
N2 N 0.6920(7) 0.3213(7) 0.6070(5) 0.0607(18) Uani 1 1 d . . . . .
N1 N 0.5390(8) 0.5302(7) 0.2456(6) 0.0681(19) Uani 1 1 d . U . . .
C21 C 1.1001(9) 0.3283(9) -0.1440(7) 0.060(2) Uani 1 1 d . . . . .
C8 C 1.1549(10) -0.0384(7) 0.1816(7) 0.064(2) Uani 1 1 d . . . . .
C16 C 0.8139(9) 0.4543(8) 0.1167(6) 0.060(2) Uani 1 1 d . U . . .
C26 C 1.1042(9) 0.3444(9) -0.2595(7) 0.069(2) Uani 1 1 d . . . . .
H26 H 1.034279 0.422597 -0.289439 0.083 Uiso 1 1 calc R . . . .
C20 C 0.9886(8) 0.4440(8) -0.0697(6) 0.066(2) Uani 1 1 d . . . . .
H20 H 0.889265 0.477905 -0.099874 0.079 Uiso 1 1 calc R . . . .
C3 C 0.8664(9) 0.1462(8) 0.4339(6) 0.060(2) Uani 1 1 d . . . . .
C19 C 0.9653(9) 0.4345(8) 0.0579(6) 0.071(2) Uani 1 1 d . . . . .
H19 H 1.044408 0.351932 0.084179 0.085 Uiso 1 1 calc R . . . .
C25 C 1.2095(12) 0.2477(12) -0.3342(7) 0.085(3) Uani 1 1 d . . . . .
H25 H 1.210745 0.260428 -0.413951 0.101 Uiso 1 1 calc R . . . .
C1 C 0.8272(9) 0.3124(8) 0.5665(6) 0.065(2) Uani 1 1 d . . . . .
H1A H 0.863282 0.368078 0.597929 0.078 Uiso 1 1 calc R . . . .
C9 C 1.2950(10) -0.0500(7) 0.1389(8) 0.070(2) Uani 1 1 d . . . . .
H9 H 1.343356 -0.010414 0.178726 0.084 Uiso 1 1 calc R . . . .
C7 C 1.0832(9) 0.0391(8) 0.2839(7) 0.072(2) Uani 1 1 d . . . . .
H7 H 1.135928 0.079982 0.316532 0.086 Uiso 1 1 calc R . . . .
C2 C 0.9145(8) 0.2286(8) 0.4833(6) 0.057(2) Uani 1 1 d . . . . .
H2 H 1.010204 0.225692 0.458104 0.068 Uiso 1 1 calc R . . . .
C17 C 0.6787(9) 0.5342(8) 0.0725(6) 0.066(2) Uani 1 1 d . U . . .
H17 H 0.679134 0.564176 -0.003456 0.079 Uiso 1 1 calc R U . . .
C22 C 1.2058(10) 0.2130(10) -0.1045(7) 0.072(2) Uani 1 1 d . . . . .
H22 H 1.206383 0.199099 -0.024983 0.086 Uiso 1 1 calc R . . . .
C4 C 0.7259(9) 0.1542(8) 0.4783(7) 0.067(2) Uani 1 1 d . . . . .
H4 H 0.687403 0.098945 0.449353 0.080 Uiso 1 1 calc R . . . .
C6 C 0.9490(10) 0.0577(8) 0.3362(7) 0.071(2) Uani 1 1 d . . . . .
H6 H 0.901731 0.009206 0.307686 0.085 Uiso 1 1 calc R . . . .
C24 C 1.3134(10) 0.1318(9) -0.2903(11) 0.080(3) Uani 1 1 d . . . . .
H24 H 1.384675 0.064547 -0.339394 0.096 Uiso 1 1 calc R . . . .
C5 C 0.6438(9) 0.2421(10) 0.5637(7) 0.071(2) Uani 1 1 d . . . . .
H5 H 0.548703 0.246172 0.592900 0.085 Uiso 1 1 calc R . . . .
C23 C 1.3090(10) 0.1189(9) -0.1772(10) 0.081(3) Uani 1 1 d . . . . .
H23 H 1.380023 0.041903 -0.146625 0.097 Uiso 1 1 calc R . . . .
C13 C 1.0881(11) -0.1021(10) 0.1243(9) 0.095(3) Uani 1 1 d . . . . .
H13 H 0.993395 -0.098099 0.154581 0.114 Uiso 1 1 calc R . . . .
C10 C 1.3673(11) -0.1189(9) 0.0380(9) 0.091(3) Uani 1 1 d . . . . .
H10 H 1.463502 -0.125655 0.008670 0.109 Uiso 1 1 calc R . . . .
C15 C 0.8008(10) 0.4118(9) 0.2234(7) 0.083(3) Uani 1 1 d . U . . .
H15 H 0.888727 0.354187 0.254908 0.100 Uiso 1 1 calc R U . . .
C18 C 0.5475(9) 0.5675(8) 0.1407(7) 0.070(2) Uani 1 1 d . U . . .
H18 H 0.457139 0.620807 0.109949 0.085 Uiso 1 1 calc R U . . .
C11 C 1.2942(13) -0.1785(9) -0.0196(8) 0.090(3) Uani 1 1 d . . . . .
H11 H 1.340072 -0.224209 -0.089185 0.108 Uiso 1 1 calc R . . . .
C14 C 0.6693(11) 0.4474(10) 0.2866(8) 0.102(3) Uani 1 1 d . U . . .
H14 H 0.666017 0.414713 0.361467 0.122 Uiso 1 1 calc R U . . .
C12 C 1.1572(13) -0.1697(10) 0.0258(10) 0.107(3) Uani 1 1 d . . . . .
H12 H 1.109264 -0.211335 -0.011886 0.129 Uiso 1 1 calc R . . . .
H1 H 0.448(8) 0.560(7) 0.302(6) 0.07(2) Uiso 1 1 d . U . . .
F12A F 0.6545(6) 0.8345(4) -0.3729(4) 0.0989(17) Uani 1 1 d . U . . .
F11A F 0.5019(6) 0.7604(6) -0.2680(5) 0.131(2) Uani 1 1 d . U . . .
P2A P 0.6764(3) 0.7030(2) -0.30581(18) 0.0654(8) Uani 1 1 d . U . . .
F10A F 0.6984(10) 0.7610(6) -0.1960(5) 0.156(3) Uani 1 1 d . U . . .
F8A F 0.8454(5) 0.6457(5) -0.3475(6) 0.133(2) Uani 1 1 d . U . . .
F9A F 0.7023(5) 0.5701(4) -0.2391(3) 0.0779(14) Uani 1 1 d . U . . .
F7A F 0.6438(7) 0.6437(5) -0.4137(4) 0.1078(18) Uani 1 1 d . U . . .

loop_
_atom_site_aniso_label
_atom_site_aniso_U_11
_atom_site_aniso_U_22
_atom_site_aniso_U_33
_atom_site_aniso_U_23
_atom_site_aniso_U_13
_atom_site_aniso_U_12
N2 0.055(4) 0.073(5) 0.056(4) -0.002(3) 0.003(3) -0.031(4)
N1 0.053(4) 0.079(5) 0.069(4) 0.005(4) 0.015(4) -0.031(4)
C21 0.048(5) 0.080(6) 0.054(5) -0.019(5) 0.002(4) -0.029(5)
C8 0.062(6) 0.048(5) 0.072(6) -0.007(4) -0.005(5) -0.014(5)
C16 0.055(5) 0.061(5) 0.061(4) -0.008(4) 0.016(4) -0.027(4)
C26 0.060(5) 0.080(6) 0.061(6) -0.010(5) -0.006(4) -0.021(5)
C20 0.051(5) 0.081(7) 0.062(6) -0.011(5) 0.000(4) -0.025(5)
C3 0.058(6) 0.065(6) 0.056(5) 0.005(4) -0.006(4) -0.026(5)
C19 0.075(6) 0.076(6) 0.051(5) 0.003(4) -0.010(4) -0.021(5)
C25 0.086(7) 0.128(9) 0.048(5) -0.033(6) 0.014(5) -0.056(7)
C1 0.065(6) 0.076(6) 0.059(5) -0.015(5) 0.013(4) -0.038(5)
C9 0.057(6) 0.042(5) 0.095(7) -0.006(5) 0.004(5) -0.009(4)
C7 0.057(6) 0.074(6) 0.072(6) 0.006(5) -0.007(5) -0.016(5)
C2 0.042(4) 0.073(6) 0.063(5) -0.009(5) 0.007(4) -0.032(4)
C17 0.077(5) 0.080(6) 0.042(4) 0.000(4) 0.003(3) -0.036(5)
C22 0.060(6) 0.093(7) 0.061(5) -0.013(5) 0.006(5) -0.031(6)
C4 0.058(6) 0.072(6) 0.077(6) -0.006(5) -0.008(5) -0.033(5)
C6 0.075(6) 0.074(6) 0.070(6) -0.007(5) -0.010(5) -0.035(5)
C24 0.045(5) 0.062(7) 0.134(10) -0.037(6) 0.012(6) -0.026(5)
C5 0.047(5) 0.087(7) 0.081(6) 0.001(5) 0.000(5) -0.032(5)
C23 0.072(7) 0.078(7) 0.090(7) -0.007(6) 0.006(6) -0.031(6)
C13 0.069(6) 0.099(8) 0.113(8) -0.035(7) -0.001(6) -0.030(6)
C10 0.079(7) 0.067(6) 0.101(8) -0.002(6) 0.018(6) -0.013(6)
C15 0.059(5) 0.089(7) 0.072(5) 0.021(5) 0.014(4) -0.010(5)
C18 0.066(5) 0.084(6) 0.060(5) 0.004(4) 0.001(4) -0.033(5)
C11 0.092(8) 0.072(7) 0.084(7) -0.013(5) -0.002(6) -0.016(6)
C14 0.069(5) 0.124(9) 0.086(6) 0.044(6) 0.012(4) -0.023(6)
C12 0.084(8) 0.095(8) 0.128(9) -0.046(7) -0.001(7) -0.022(6)
F12A 0.109(4) 0.059(3) 0.110(4) 0.025(3) -0.027(3) -0.016(3)
F11A 0.076(4) 0.136(5) 0.132(4) 0.010(4) 0.009(3) -0.004(3)
P2A 0.0636(15) 0.0645(15) 0.0636(14) 0.0008(11) -0.0144(11) -0.0206(12)
F10A 0.286(8) 0.103(5) 0.105(4) 0.007(3) -0.091(5) -0.092(5)
F8A 0.052(3) 0.103(4) 0.225(6) 0.065(4) 0.002(3) -0.021(3)
F9A 0.086(3) 0.084(3) 0.081(3) 0.023(2) -0.034(2) -0.048(3)
F7A 0.147(5) 0.104(4) 0.077(3) 0.008(3) -0.040(3) -0.050(4)

loop_
_atom_type_symbol
_atom_type_description
_atom_type_scat_dispersion_real
_atom_type_scat_dispersion_imag
_atom_type_scat_source
C C 0.0033 0.0016 'International Tables Vol C Tables 4.2.6.8 and 6.1.1.4'
H H 0.0000 0.0000 'International Tables Vol C Tables 4.2.6.8 and 6.1.1.4'
F F 0.0171 0.0103 'International Tables Vol C Tables 4.2.6.8 and 6.1.1.4'
N N 0.0061 0.0033 'International Tables Vol C Tables 4.2.6.8 and 6.1.1.4'
P P 0.1023 0.0942 'International Tables Vol C Tables 4.2.6.8 and 6.1.1.4'

loop_
_geom_angle_atom_site_label_1
_geom_angle_atom_site_label_2
_geom_angle_atom_site_label_3
_geom_angle
_geom_angle_site_symmetry_1
_geom_angle_site_symmetry_3
_geom_angle_publ_flag
C5 N2 C1 117.9(7) . . ?
C18 N1 C14 117.5(7) . . ?
C18 N1 H1 127(4) . . ?
C14 N1 H1 115(4) . . ?
C26 C21 C20 117.1(8) . . ?
C26 C21 C22 117.1(7) . . ?
C22 C21 C20 125.5(7) . . ?
C9 C8 C7 118.4(9) . . ?
C9 C8 C13 118.6(8) . . ?
C13 C8 C7 122.9(9) . . ?
C17 C16 C19 122.9(7) . . ?
C15 C16 C19 120.4(7) . . ?
C15 C16 C17 116.0(7) . . ?
C21 C26 H26 119.3 . . ?
C21 C26 C25 121.3(8) . . ?
C25 C26 H26 119.3 . . ?
C21 C20 H20 108.8 . . ?
C21 C20 C19 116.2(6) . 2_765 ?
C19 C20 C21 122.0(7) . . ?
C19 C20 H20 108.8 2_765 . ?
C19 C20 H20 108.8 . . ?
C19 C20 C19 90.9(6) . 2_765 ?
C2 C3 C4 115.9(7) . . ?
C2 C3 C6 124.8(7) . . ?
C4 C3 C6 119.2(8) . . ?
C16 C19 C20 115.4(6) . 2_765 ?
C16 C19 H19 110.1 . . ?
C20 C19 C16 120.3(7) . . ?
C20 C19 C20 89.1(6) . 2_765 ?
C20 C19 H19 110.1 . . ?
C20 C19 H19 110.1 2_765 . ?
C26 C25 H25 120.2 . . ?
C26 C25 C24 119.5(8) . . ?
C24 C25 H25 120.2 . . ?
N2 C1 H1A 118.5 . . ?
N2 C1 C2 123.1(8) . . ?
C2 C1 H1A 118.5 . . ?
C8 C9 H9 119.5 . . ?
C8 C9 C10 121.1(9) . . ?
C10 C9 H9 119.5 . . ?
C8 C7 H7 117.3 . . ?
C6 C7 C8 125.4(9) . . ?
C6 C7 H7 117.3 . . ?
C3 C2 H2 119.6 . . ?
C1 C2 C3 120.7(7) . . ?
C1 C2 H2 119.6 . . ?
C16 C17 H17 120.6 . . ?
C18 C17 C16 118.9(7) . . ?
C18 C17 H17 120.6 . . ?
C21 C22 H22 119.2 . . ?
C23 C22 C21 121.6(8) . . ?
C23 C22 H22 119.2 . . ?
C3 C4 H4 120.1 . . ?
C5 C4 C3 119.9(8) . . ?
C5 C4 H4 120.1 . . ?
C3 C6 H6 116.7 . . ?
C7 C6 C3 126.6(8) . . ?
C7 C6 H6 116.7 . . ?
C25 C24 H24 120.9 . . ?
C23 C24 C25 118.2(8) . . ?
C23 C24 H24 120.9 . . ?
N2 C5 C4 122.5(7) . . ?
N2 C5 H5 118.7 . . ?
C4 C5 H5 118.7 . . ?
C22 C23 H23 118.9 . . ?
C24 C23 C22 122.2(9) . . ?
C24 C23 H23 118.9 . . ?
C8 C13 H13 119.5 . . ?
C12 C13 C8 121.0(10) . . ?
C12 C13 H13 119.5 . . ?
C9 C10 H10 120.6 . . ?
C9 C10 C11 118.7(9) . . ?
C11 C10 H10 120.6 . . ?
C16 C15 H15 118.7 . . ?
C14 C15 C16 122.7(8) . . ?
C14 C15 H15 118.7 . . ?
N1 C18 C17 123.7(8) . . ?
N1 C18 H18 118.2 . . ?
C17 C18 H18 118.2 . . ?
C10 C11 H11 120.3 . . ?
C12 C11 C10 119.5(9) . . ?
C12 C11 H11 120.3 . . ?
N1 C14 H14 119.4 . . ?
C15 C14 N1 121.2(8) . . ?
C15 C14 H14 119.4 . . ?
C13 C12 C11 121.1(10) . . ?
C13 C12 H12 119.4 . . ?
C11 C12 H12 119.4 . . ?
F12A P2A F9A 178.8(3) . . ?
F11A P2A F12A 90.2(3) . . ?
F11A P2A F9A 91.0(3) . . ?
F11A P2A F7A 86.6(3) . . ?
F10A P2A F12A 90.8(3) . . ?
F10A P2A F11A 89.9(4) . . ?
F10A P2A F9A 89.1(3) . . ?
F10A P2A F7A 176.1(4) . . ?
F8A P2A F12A 89.4(3) . . ?
F8A P2A F11A 177.6(4) . . ?
F8A P2A F10A 92.4(4) . . ?
F8A P2A F9A 89.4(3) . . ?
F8A P2A F7A 91.1(4) . . ?
F7A P2A F12A 90.9(3) . . ?
F7A P2A F9A 89.3(3) . . ?

loop_
_geom_bond_atom_site_label_1
_geom_bond_atom_site_label_2
_geom_bond_distance
_geom_bond_site_symmetry_2
_geom_bond_publ_flag
N2 C1 1.336(9) . ?
N2 C5 1.322(10) . ?
N1 C18 1.303(9) . ?
N1 C14 1.369(10) . ?
N1 H1 1.00(7) . ?
C21 C26 1.373(10) . ?
C21 C20 1.534(10) . ?
C21 C22 1.389(11) . ?
C8 C9 1.377(11) . ?
C8 C7 1.450(11) . ?
C8 C13 1.402(12) . ?
C16 C19 1.511(10) . ?
C16 C17 1.412(10) . ?
C16 C15 1.347(10) . ?
C26 H26 0.9500 . ?
C26 C25 1.403(11) . ?
C20 H20 1.0000 . ?
C20 C19 1.634(11) 2_765 ?
C20 C19 1.510(9) . ?
C3 C2 1.386(10) . ?
C3 C4 1.400(10) . ?
C3 C6 1.481(11) . ?
C19 H19 1.0000 . ?
C25 H25 0.9500 . ?
C25 C24 1.407(13) . ?
C1 H1A 0.9500 . ?
C1 C2 1.342(9) . ?
C9 H9 0.9500 . ?
C9 C10 1.398(11) . ?
C7 H7 0.9500 . ?
C7 C6 1.336(10) . ?
C2 H2 0.9500 . ?
C17 H17 0.9500 . ?
C17 C18 1.363(10) . ?
C22 H22 0.9500 . ?
C22 C23 1.368(11) . ?
C4 H4 0.9500 . ?
C4 C5 1.370(11) . ?
C6 H6 0.9500 . ?
C24 H24 0.9500 . ?
C24 C23 1.340(12) . ?
C5 H5 0.9500 . ?
C23 H23 0.9500 . ?
C13 H13 0.9500 . ?
C13 C12 1.364(12) . ?
C10 H10 0.9500 . ?
C10 C11 1.419(12) . ?
C15 H15 0.9500 . ?
C15 C14 1.335(11) . ?
C18 H18 0.9500 . ?
C11 H11 0.9500 . ?
C11 C12 1.368(13) . ?
C14 H14 0.9500 . ?
C12 H12 0.9500 . ?
F12A P2A 1.601(5) . ?
F11A P2A 1.587(6) . ?
P2A F10A 1.558(5) . ?
P2A F8A 1.547(5) . ?
P2A F9A 1.605(5) . ?
P2A F7A 1.593(5) . ?

loop_
_geom_torsion_atom_site_label_1
_geom_torsion_atom_site_label_2
_geom_torsion_atom_site_label_3
_geom_torsion_atom_site_label_4
_geom_torsion
_geom_torsion_site_symmetry_1
_geom_torsion_site_symmetry_2
_geom_torsion_site_symmetry_3
_geom_torsion_site_symmetry_4
_geom_torsion_publ_flag
N2 C1 C2 C3 0.6(12) . . . . ?
C21 C26 C25 C24 -0.1(12) . . . . ?
C21 C20 C19 C16 -118.8(8) . . . . ?
C21 C20 C19 C20 122.0(8) . . . 2_765 ?
C21 C22 C23 C24 -0.7(13) . . . . ?
C8 C9 C10 C11 -0.7(12) . . . . ?
C8 C7 C6 C3 -173.6(7) . . . . ?
C8 C13 C12 C11 0.6(16) . . . . ?
C16 C17 C18 N1 0.4(13) . . . . ?
C16 C15 C14 N1 0.0(16) . . . . ?
C26 C21 C20 C19 -75.8(9) . . . 2_765 ?
C26 C21 C20 C19 175.2(7) . . . . ?
C26 C21 C22 C23 -0.4(12) . . . . ?
C26 C25 C24 C23 -1.0(12) . . . . ?
C20 C21 C26 C25 175.5(7) . . . . ?
C20 C21 C22 C23 -174.6(8) . . . . ?
C3 C4 C5 N2 0.0(12) . . . . ?
C19 C16 C17 C18 -167.1(7) . . . . ?
C19 C16 C15 C14 167.2(9) . . . . ?
C19 C20 C19 C16 119.2(9) 2_765 . . . ?
C19 C20 C19 C20 -0.001(1) 2_765 . . 2_765 ?
C25 C24 C23 C22 1.3(13) . . . . ?
C1 N2 C5 C4 -1.3(11) . . . . ?
C9 C8 C7 C6 -179.0(8) . . . . ?
C9 C8 C13 C12 -2.7(14) . . . . ?
C9 C10 C11 C12 -1.4(13) . . . . ?
C7 C8 C9 C10 -177.3(7) . . . . ?
C7 C8 C13 C12 177.3(8) . . . . ?
C2 C3 C4 C5 1.4(11) . . . . ?
C2 C3 C6 C7 3.0(13) . . . . ?
C17 C16 C19 C20 76.4(9) . . . 2_765 ?
C17 C16 C19 C20 -28.6(12) . . . . ?
C17 C16 C15 C14 -3.2(14) . . . . ?
C22 C21 C26 C25 0.7(11) . . . . ?
C22 C21 C20 C19 98.4(9) . . . 2_765 ?
C22 C21 C20 C19 -10.6(12) . . . . ?
C4 C3 C2 C1 -1.8(11) . . . . ?
C4 C3 C6 C7 179.8(8) . . . . ?
C6 C3 C2 C1 175.1(7) . . . . ?
C6 C3 C4 C5 -175.6(7) . . . . ?
C5 N2 C1 C2 0.9(11) . . . . ?
C13 C8 C9 C10 2.7(12) . . . . ?
C13 C8 C7 C6 1.0(13) . . . . ?
C10 C11 C12 C13 1.4(15) . . . . ?
C15 C16 C19 C20 -93.3(9) . . . 2_765 ?
C15 C16 C19 C20 161.7(8) . . . . ?
C15 C16 C17 C18 3.1(12) . . . . ?
C18 N1 C14 C15 3.5(15) . . . . ?
C14 N1 C18 C17 -3.6(13) . . . . ?
